data_7134001
loop_
_publ_author_name
'Liu, Yi-Fu'
'Gil-Ram\'irez, Guzm\'an'
'Nakamura, Takashi'

_publ_section_title
;
 Synthesis of Macrocyclic Salen Rare-Earth Complexes and Their Framework
 Conversion Regulated by Coordination Sphere Engineering
;
_journal_name_full 'Chemical Communications'
_journal_paper_doi 10.1039/D4CC03851G
_journal_year 2024
_chemical_absolute_configuration rmad
_chemical_formula_moiety '(C146 H172 F6 N16 O28 S2 Y4 2+), (C F3 S O3 -)2'
_chemical_formula_sum 'C148 H172 F12 N16 O34 S4 Y4'
_chemical_formula_weight 3430.89
_space_group_crystal_system orthorhombic
_space_group_IT_number 18
_space_group_name_Hall 'P 2 2ab'
_space_group_name_H-M_alt 'P 21 21 2'
_atom_sites_solution_hydrogens geom
_audit_creation_method SHELXL-2018/3
_audit_update_record
;
2024-10-18 deposited with the CCDC.	2024-11-22 downloaded from the CCDC.
;
_cell_angle_alpha 90
_cell_angle_beta 90
_cell_angle_gamma 90
_cell_formula_units_Z 2
_cell_length_a 10.1914(19)
_cell_length_b 31.770(6)
_cell_length_c 32.931(6)
_cell_measurement_reflns_used 9945
_cell_measurement_temperature 100(2)
_cell_measurement_theta_max 18.841
_cell_measurement_theta_min 2.188
_cell_volume 10662(3)
_computing_cell_refinement 'APEX3 (Bruker Nano, 2019)'
_computing_data_collection 'APEX2 (Bruker AXS, 2006)'
_computing_data_reduction 'APEX3 (Bruker Nano, 2019)'
_computing_publication_material 'Yadokari-XG (Wakita, Nemoto et al., 2009)'
_computing_structure_refinement 'SHELXL-2018/3 (Sheldrick, 2018)'
_computing_structure_solution 'SHELXT 2018/2 (Sheldrick, 2018)'
_diffrn_ambient_temperature 100(2)
_diffrn_detector_area_resol_mean 8.333
_diffrn_measured_fraction_theta_full 1.000
_diffrn_measured_fraction_theta_max 1.000
_diffrn_measurement_device_type 'Bruker D8 goniometer'
_diffrn_measurement_method '\f and \w scans'
_diffrn_radiation_monochromator 'multilayered confocal mirror'
_diffrn_radiation_source 'rotating anode X-ray tube'
_diffrn_radiation_type MoK\a
_diffrn_radiation_wavelength 0.71073
_diffrn_reflns_av_R_equivalents 0.2093
_diffrn_reflns_av_unetI/netI 0.0993
_diffrn_reflns_Laue_measured_fraction_full 1.000
_diffrn_reflns_Laue_measured_fraction_max 1.000
_diffrn_reflns_limit_h_max 11
_diffrn_reflns_limit_h_min -11
_diffrn_reflns_limit_k_max 35
_diffrn_reflns_limit_k_min -35
_diffrn_reflns_limit_l_max 36
_diffrn_reflns_limit_l_min -36
_diffrn_reflns_number 215219
_diffrn_reflns_point_group_measured_fraction_full 0.999
_diffrn_reflns_point_group_measured_fraction_max 0.999
_diffrn_reflns_theta_full 23.250
_diffrn_reflns_theta_max 23.250
_diffrn_reflns_theta_min 1.237
_exptl_absorpt_coefficient_mu 1.185
_exptl_absorpt_correction_T_max 0.7454
_exptl_absorpt_correction_T_min 0.4938
_exptl_absorpt_correction_type multi-scan
_exptl_absorpt_process_details
;    
 SADABS-2016/2 - Bruker AXS area detector scaling and absorption correction 
;
_exptl_crystal_colour yellow
_exptl_crystal_density_diffrn 1.069
_exptl_crystal_description prism
_exptl_crystal_F_000 3544
_exptl_crystal_size_max 0.600
_exptl_crystal_size_mid 0.150
_exptl_crystal_size_min 0.060
_platon_squeeze_details
;
TITL n597a_a          P 21 21 2    R = 0.17
CELL   10.1914   31.7700   32.9310     90.00     90.00     90.00
SPGR P21212
# Solvent Accessible Volume =      3184
# Electrons Found in S.A.V. =       969
# Note: Atoms in Void are Labelled as Cxxx and Qxxx for all Others
C101 0.554 0.982 0.961 !       5.90 eA-3
C102 0.046 0.727 0.187 !       4.76 eA-3
C103 0.368 0.008 0.993 !       4.40 eA-3
C104 0.969 0.440 0.031 !       3.89 eA-3
Q105 0.156 0.119 0.734 !       3.68 eA-3
C106 0.180 0.531 0.070 !       3.08 eA-3
Q107 0.661 0.506 0.145 !       3.07 eA-3
C108 0.178 0.725 0.209 !       3.01 eA-3
C109 0.388 0.993 0.923 !       2.99 eA-3
C110 0.066 0.006 0.633 !       2.83 eA-3
C111 0.569 0.530 0.859 !       2.68 eA-3
Q112 0.244 0.662 0.170 !       2.60 eA-3
C113 0.060 0.014 0.195 !       2.57 eA-3
C114 0.098 1.002 0.855 !       2.37 eA-3
C115 0.170 0.692 0.226 !       2.35 eA-3
C116 0.088 0.515 0.438 !       2.28 eA-3
C117 0.374 0.911 0.266 !       2.22 eA-3
C118 0.381 0.479 0.827 !       2.19 eA-3
C119 0.962 0.461 0.744 !       2.10 eA-3
C120 0.802 0.480 0.701 !       2.09 eA-3
C121 0.496 0.921 0.210 !       2.09 eA-3
C122 0.354 0.990 0.757 !       2.08 eA-3
C123 0.014 1.002 0.250 !       2.08 eA-3
Q124 0.145 0.013 0.639 !       2.08 eA-3
C125 0.325 0.259 0.772 !       2.08 eA-3
C126 0.563 0.924 0.195 !       2.05 eA-3
C127 0.548 0.014 0.749 !       2.04 eA-3
C128 0.868 0.485 0.259 !       2.04 eA-3
C129 0.052 0.469 0.289 !       2.00 eA-3
Q130 0.672 0.946 0.962 !       2.00 eA-3
C131 0.343 0.968 0.728 !       1.98 eA-3
C132 0.458 0.969 0.726 !       1.96 eA-3
Q133 0.629 0.351 0.173 !       1.95 eA-3
C134 0.387 0.030 0.264 !       1.94 eA-3
C135 0.458 0.945 0.236 !       1.94 eA-3
C136 0.034 0.974 0.203 !       1.94 eA-3
C137 0.244 0.989 0.643 !       1.92 eA-3
C138 0.547 0.977 0.759 !       1.89 eA-3
C139 0.082 0.468 0.329 !       1.88 eA-3
C140 0.046 0.115 0.740 !       1.87 eA-3
C141 0.035 0.469 0.258 !       1.87 eA-3
C142 0.944 0.484 0.227 !       1.82 eA-3
C143 0.599 0.952 0.297 !       1.82 eA-3
C144 0.943 0.470 0.265 !       1.82 eA-3
Q145 0.437 0.408 0.244 !       1.81 eA-3
C146 0.199 0.955 0.234 !       1.79 eA-3
C147 0.064 0.415 0.719 !       1.79 eA-3
C148 0.574 0.970 0.242 !       1.78 eA-3
C149 0.413 0.977 0.952 !       1.77 eA-3
C150 0.053 0.886 0.748 !       1.75 eA-3
C151 0.079 0.018 0.218 !       1.75 eA-3
C152 0.971 0.443 0.711 !       1.73 eA-3
C153 0.649 0.991 0.251 !       1.72 eA-3
C154 0.272 0.039 0.263 !       1.71 eA-3
C155 0.439 0.016 0.717 !       1.70 eA-3
C156 0.460 0.482 0.373 !       1.69 eA-3
Q157 0.244 0.388 0.452 !       1.69 eA-3
C158 0.857 0.014 0.640 !       1.69 eA-3
Q159 0.844 0.439 0.827 !       1.68 eA-3
C160 0.075 0.945 0.626 !       1.67 eA-3
C161 0.558 0.493 0.344 !       1.66 eA-3
C162 0.501 0.496 0.843 !       1.65 eA-3
Q163 0.119 0.453 0.843 !       1.63 eA-3
C164 0.830 0.945 0.250 !       1.63 eA-3
C165 0.608 0.554 0.805 !       1.62 eA-3
C166 0.506 0.946 0.764 !       1.62 eA-3
C167 0.468 0.469 0.821 !       1.60 eA-3
C168 0.620 0.469 0.713 !       1.59 eA-3
C169 0.083 0.466 0.695 !       1.59 eA-3
C170 0.946 0.453 0.814 !       1.59 eA-3
C171 0.449 0.501 0.734 !       1.58 eA-3
C172 0.556 0.031 0.258 !       1.58 eA-3
C173 1.011 0.516 0.319 !       1.57 eA-3
Q174 0.344 0.390 0.250 !       1.55 eA-3
C175 0.299 0.961 0.196 !       1.54 eA-3
C176 0.218 0.938 0.213 !       1.54 eA-3
Q177 0.865 0.436 0.726 !       1.54 eA-3
Q178 0.846 0.360 0.376 !       1.53 eA-3
Q179 0.743 0.300 0.171 !       1.53 eA-3
Q180 1.014 0.516 0.429 !       1.52 eA-3
Q181 0.159 0.493 0.455 !       1.51 eA-3
C182 0.531 0.484 0.696 !       1.51 eA-3
C183 0.976 0.485 0.719 !       1.51 eA-3
C184 0.509 0.500 0.868 !       1.51 eA-3
C185 0.271 0.452 0.805 !       1.51 eA-3
C186 0.705 0.456 0.711 !       1.49 eA-3
C187 0.148 0.961 0.235 !       1.47 eA-3
C188 0.740 0.967 0.234 !       1.47 eA-3
C189 0.122 0.444 0.774 !       1.47 eA-3
Q190 0.139 0.883 0.759 !       1.46 eA-3
C191 0.742 0.049 0.236 !       1.46 eA-3
Q192 0.151 0.139 0.616 !       1.46 eA-3
Q193 0.356 0.382 0.275 !       1.44 eA-3
C194 0.193 0.476 0.321 !       1.42 eA-3
Q195 0.903 0.016 0.603 !       1.41 eA-3
Q196 0.344 0.381 0.312 !       1.41 eA-3
Q197 0.152 0.640 0.195 !       1.40 eA-3
C198 0.917 0.046 0.273 !       1.40 eA-3
Q199 0.344 0.462 0.701 !       1.40 eA-3
;
_refine_diff_density_max 1.180
_refine_diff_density_min -0.806
_refine_diff_density_rms 0.120
_refine_ls_abs_structure_details
;
 Flack x determined using 3348 quotients [(I+)-(I-)]/[(I+)+(I-)]
 (Parsons, Flack and Wagner, Acta Cryst. B69 (2013) 249-259).
;
_refine_ls_abs_structure_Flack 0.054(5)
_refine_ls_extinction_method none
_refine_ls_goodness_of_fit_ref 1.049
_refine_ls_hydrogen_treatment constr
_refine_ls_matrix_type full
_refine_ls_number_parameters 1042
_refine_ls_number_reflns 15303
_refine_ls_number_restraints 425
_refine_ls_restrained_S_all 1.048
_refine_ls_R_factor_all 0.1401
_refine_ls_R_factor_gt 0.1053
_refine_ls_shift/su_max 0.000
_refine_ls_shift/su_mean 0.000
_refine_ls_structure_factor_coef Fsqd
_refine_ls_weighting_details 'w=1/[\s^2^(Fo^2^)+(0.1690P)^2^+33.9215P] where P=(Fo^2^+2Fc^2^)/3'
_refine_ls_weighting_scheme calc
_refine_ls_wR_factor_gt 0.2676
_refine_ls_wR_factor_ref 0.2968
_reflns_Friedel_coverage 0.806
_reflns_Friedel_fraction_full 0.998
_reflns_Friedel_fraction_max 0.998
_reflns_number_gt 10981
_reflns_number_total 15303
_reflns_threshold_expression 'I > 2\s(I)'
_cod_data_source_file d4cc03851g2.cif
_cod_data_source_block n597a_a_sq
_cod_database_code 7134001
_shelx_shelxl_version_number 2018/3
_shelx_space_group_comment
;
The symmetry employed for this shelxl refinement is uniquely defined
by the following loop, which should always be used as a source of
symmetry information in preference to the above space-group names.
They are only intended as comments.
;
_shelx_estimated_absorpt_t_min 0.537
_shelx_estimated_absorpt_t_max 0.932
_platon_squeeze_void_probe_radius 1.20

loop_
_space_group_symop_operation_xyz
'x, y, z'
'-x, -y, z'
'x+1/2, -y+1/2, -z'
'-x+1/2, y+1/2, -z'

loop_
_atom_site_label
_atom_site_type_symbol
_atom_site_fract_x
_atom_site_fract_y
_atom_site_fract_z
_atom_site_U_iso_or_equiv
_atom_site_adp_type
_atom_site_occupancy
_atom_site_site_symmetry_order
_atom_site_calc_flag
_atom_site_refinement_flags_posn
_atom_site_refinement_flags_adp
_atom_site_refinement_flags_occupancy
_atom_site_disorder_assembly
_atom_site_disorder_group
Y1 Y 0.22615(16) 0.36909(5) 0.12913(4) 0.0438(4) Uani 1 1 d . . . . .
Y2 Y 0.73731(18) 0.36219(4) 0.38423(4) 0.0480(5) Uani 1 1 d . . . . .
O1 O 0.3025(11) 0.4229(3) 0.0933(3) 0.043(3) Uani 1 1 d . . . . .
O2 O 0.6802(13) 0.3269(4) 0.3290(3) 0.059(3) Uani 1 1 d . . . . .
N1 N 0.4156(12) 0.4671(3) 0.0542(3) 0.033(3) Uani 1 1 d . . . . .
N2 N 0.4236(15) 0.2865(4) 0.2210(4) 0.048(4) Uani 1 1 d . . . . .
C1 C 0.6082(16) 0.2133(5) 0.2847(4) 0.045(4) Uani 1 1 d . . . . .
H24 H 0.591310 0.186911 0.272058 0.054 Uiso 1 1 calc R U . . .
N3 N 0.7740(13) 0.3440(4) 0.4581(3) 0.040(3) Uani 1 1 d . . . . .
C2 C 0.5595(15) 0.2490(5) 0.2683(4) 0.037(4) Uani 1 1 d . . . . .
N4 N 0.8143(10) 0.2888(4) 0.3933(3) 0.033(3) Uani 1 1 d . . . . .
C3 C 0.6824(14) 0.2151(5) 0.3197(4) 0.036(4) Uani 1 1 d . . . . .
O3 O 0.3117(14) 0.3314(3) 0.1808(3) 0.066(4) Uani 1 1 d . . . . .
N5 N 0.1684(13) 0.2948(4) 0.1172(4) 0.046(3) Uani 1 1 d . . . . .
C4 C 0.4765(17) 0.2484(5) 0.2323(4) 0.044(4) Uani 1 1 d . . . . .
N6 N 0.1882(13) 0.3520(3) 0.0555(3) 0.038(3) Uani 1 1 d . . . . .
C5 C 0.3272(16) 0.1805(5) 0.1513(4) 0.042(4) Uani 1 1 d . . . . .
C6 C 0.6597(19) 0.4254(5) 0.5274(5) 0.052(5) Uani 1 1 d . . . . .
O4 O 0.2957(16) 0.4190(4) 0.1756(4) 0.082(4) Uani 1 1 d . . . . .
O5 O 0.653(2) 0.4129(4) 0.4188(4) 0.104(7) Uani 1 1 d . . . . .
C7 C 0.3602(17) 0.2179(5) 0.1749(4) 0.042(4) Uani 1 1 d . . . . .
C8 C 0.593(2) 0.4646(5) 0.5301(6) 0.064(6) Uani 1 1 d . . . . .
H1 H 0.586427 0.479143 0.555173 0.077 Uiso 1 1 calc R U . . .
C9 C 0.7278(19) 0.1732(4) 0.3373(4) 0.046(4) Uani 1 1 d . . . . .
C10 C 0.4274(14) 0.4593(5) -0.0171(5) 0.040(4) Uani 1 1 d . . . . .
H61 H 0.454105 0.470003 -0.042713 0.049 Uiso 1 1 calc R U . . .
N7 N 0.5658(18) 0.4643(4) 0.4590(4) 0.067(5) Uani 1 1 d . . . . .
O6 O 0.4266(11) 0.3445(4) 0.1074(4) 0.064(3) Uani 1 1 d D U . . .
N8 N 0.5916(16) 0.2867(4) 0.2819(3) 0.050(4) Uani 1 1 d . . . . .
C11 C 0.7114(17) 0.2535(4) 0.3366(4) 0.042(4) Uani 1 1 d . . . . .
C12 C 0.4415(17) 0.2140(5) 0.2088(4) 0.044(4) Uani 1 1 d . . . . .
H37 H 0.473818 0.186984 0.215976 0.053 Uiso 1 1 calc R U . . .
C13 C 0.541(2) 0.4803(5) 0.4964(5) 0.059(5) Uani 1 1 d . . . . .
C14 C 0.3437(14) 0.4325(4) 0.0576(4) 0.032(3) Uani 1 1 d . . . . .
C15 C 0.4570(15) 0.4805(4) 0.0192(5) 0.039(4) Uani 1 1 d . . . . .
C16 C 0.8164(18) 0.1506(6) 0.3174(5) 0.056(5) Uani 1 1 d . . . . .
C17 C 0.7465(13) 0.3670(4) 0.4884(4) 0.036(3) Uani 1 1 d . . . . .
H13 H 0.771382 0.355789 0.514015 0.043 Uiso 1 1 calc R U . . .
C18 C 0.333(2) 0.3994(6) -0.0535(5) 0.056(5) Uani 1 1 d . . . . .
O7 O 0.0420(13) 0.4097(6) 0.1150(5) 0.111(6) Uani 1 1 d . . . . .
C19 C -0.0017(15) 0.2524(5) 0.0799(5) 0.049(4) Uani 1 1 d . . . . .
H51 H -0.038435 0.241539 0.105667 0.059 Uiso 1 1 calc R U . . .
H52 H 0.061806 0.231512 0.069311 0.059 Uiso 1 1 calc R U . . .
C20 C 0.2344(15) 0.3689(4) 0.0249(4) 0.033(3) Uani 1 1 d . . . . .
H38 H 0.218308 0.354951 -0.000104 0.040 Uiso 1 1 calc R U . . .
C21 C 0.3565(17) 0.4215(5) -0.0136(5) 0.047(4) Uani 1 1 d . . . . .
C22 C 1.060(2) 0.2456(6) 0.4712(5) 0.063(6) Uani 1 1 d . . . . .
H14 H 1.127494 0.267548 0.467572 0.075 Uiso 1 1 calc R U . . .
H15 H 1.103635 0.217938 0.474181 0.075 Uiso 1 1 calc R U . . .
C23 C 0.3118(15) 0.4083(4) 0.0222(4) 0.038(4) Uani 1 1 d . . . . .
C24 C 0.6994(16) 0.4073(4) 0.5674(3) 0.069(5) Uani 1 1 d G . . . .
C50 C 0.6196(15) 0.3774(5) 0.5858(4) 0.100(7) Uani 1 1 d G . . . .
C67 C 0.6547(19) 0.3604(5) 0.6232(4) 0.130(9) Uani 1 1 d DG . . . .
H2 H 0.600190 0.339991 0.635754 0.156 Uiso 1 1 calc R U . . .
C69 C 0.770(2) 0.3734(6) 0.6421(4) 0.150(10) Uani 1 1 d G . . . .
C70 C 0.8495(16) 0.4033(7) 0.6238(5) 0.156(11) Uani 1 1 d DG . . . .
H3 H 0.928125 0.412154 0.636711 0.187 Uiso 1 1 calc R U . . .
C68 C 0.8144(16) 0.4203(5) 0.5864(5) 0.113(8) Uani 1 1 d G . . . .
C25 C 0.397(2) 0.1721(6) 0.1150(5) 0.064(5) Uani 1 1 d . . . . .
C26 C 0.9652(16) 0.2450(5) 0.4349(5) 0.054(5) Uani 1 1 d . . . . .
H16 H 1.014504 0.237569 0.410057 0.065 Uiso 1 1 calc R U . . .
H17 H 0.897691 0.223126 0.439409 0.065 Uiso 1 1 calc R U . . .
C27 C 0.0031(18) 0.3183(6) 0.0173(5) 0.058(5) Uani 1 1 d . . . . .
H53 H -0.058563 0.339751 0.027941 0.070 Uiso 1 1 calc R U . . .
H54 H 0.039648 0.328868 -0.008649 0.070 Uiso 1 1 calc R U . . .
C28 C 0.2107(15) 0.2611(4) 0.1316(4) 0.036(3) Uani 1 1 d . . . . .
H39 H 0.176684 0.235583 0.120804 0.043 Uiso 1 1 calc R U . . .
C29 C 0.7907(16) 0.2565(5) 0.3730(4) 0.042(4) Uani 1 1 d . . . . .
H25 H 0.829165 0.231087 0.382359 0.050 Uiso 1 1 calc R U . . .
O8 O 0.5372(12) 0.3323(5) 0.4035(4) 0.088(5) Uani 1 1 d . . . . .
C30 C 0.561(2) 0.1824(6) 0.3947(5) 0.067(5) Uani 1 1 d . . . . .
H26 H 0.527404 0.165462 0.417306 0.101 Uiso 1 1 calc R U . . .
H27 H 0.601683 0.208060 0.405291 0.101 Uiso 1 1 calc R U . . .
H28 H 0.488554 0.189858 0.376524 0.101 Uiso 1 1 calc R U . . .
C31 C 0.6844(18) 0.4070(4) 0.4899(4) 0.045(4) Uani 1 1 d . . . . .
C32 C 0.3448(19) 0.2932(5) 0.1892(4) 0.051(5) Uani 1 1 d . . . . .
C33 C 0.9048(19) 0.2974(5) 0.5039(5) 0.053(5) Uani 1 1 d . . . . .
H18 H 0.849283 0.303324 0.527890 0.063 Uiso 1 1 calc R U . . .
H19 H 0.973580 0.319334 0.502773 0.063 Uiso 1 1 calc R U . . .
C34 C 0.6553(18) 0.2909(5) 0.3150(4) 0.047(4) Uani 1 1 d . . . . .
C35 C 0.427(2) 0.3697(6) -0.0667(7) 0.075(6) Uani 1 1 d . . . . .
C36 C 0.659(2) 0.1579(5) 0.3721(5) 0.063(5) Uani 1 1 d . . . . .
C37 C 0.3079(18) 0.2578(5) 0.1636(4) 0.049(5) Uani 1 1 d . . . . .
C38 C 0.377(2) 0.1373(7) 0.0932(6) 0.075(6) Uani 1 1 d . . . . .
H40 H 0.422802 0.132761 0.068577 0.090 Uiso 1 1 calc R U . . .
C39 C 0.8886(19) 0.1671(6) 0.2805(5) 0.062(5) Uani 1 1 d . . . . .
H29 H 0.949244 0.145491 0.270480 0.093 Uiso 1 1 calc R U . . .
H30 H 0.825258 0.174076 0.259129 0.093 Uiso 1 1 calc R U . . .
H31 H 0.938170 0.192374 0.287920 0.093 Uiso 1 1 calc R U . . .
C40 C 0.233(2) 0.1512(6) 0.1647(5) 0.065(5) Uani 1 1 d . . . . .
O9 O 0.717(3) 0.4138(4) 0.3373(4) 0.170(13) Uani 1 1 d . . . . .
C41 C 0.406(3) 0.3521(7) -0.1056(6) 0.082(7) Uani 1 1 d . . . . .
H62 H 0.466380 0.331972 -0.115817 0.098 Uiso 1 1 calc R U . . .
C42 C 0.487(3) 0.2015(6) 0.0987(6) 0.088(8) Uani 1 1 d . . . . .
H41 H 0.494372 0.225693 0.116968 0.132 Uiso 1 1 calc R U . . .
H42 H 0.573012 0.188126 0.095618 0.132 Uiso 1 1 calc R U . . .
H43 H 0.455669 0.211011 0.072051 0.132 Uiso 1 1 calc R U . . .
C43 C 0.703(3) 0.1176(6) 0.3863(6) 0.086(8) Uani 1 1 d . . . . .
H32 H 0.665015 0.106478 0.410471 0.103 Uiso 1 1 calc R U . . .
C44 C 0.0669(16) 0.2945(5) 0.0872(5) 0.046(4) Uani 1 1 d . . . . .
H55 H -0.002043 0.314649 0.096674 0.055 Uiso 1 1 calc R U . . .
C45 C 0.1172(17) 0.3110(4) 0.0486(5) 0.042(4) Uani 1 1 d . . . . .
H56 H 0.180247 0.290150 0.036974 0.050 Uiso 1 1 calc R U . . .
C46 C 0.8226(17) 0.3010(5) 0.4671(4) 0.044(4) Uani 1 1 d . . . . .
H20 H 0.744772 0.282152 0.470515 0.053 Uiso 1 1 calc R U . . .
C47 C 0.1335(19) 0.4430(9) -0.0651(6) 0.096(9) Uani 1 1 d . . . . .
H64 H 0.062988 0.444327 -0.085296 0.143 Uiso 1 1 calc R U . . .
H65 H 0.095833 0.437326 -0.038256 0.143 Uiso 1 1 calc R U . . .
H66 H 0.180557 0.469847 -0.064520 0.143 Uiso 1 1 calc R U . . .
C48 C 0.303(3) 0.3629(8) -0.1283(6) 0.086(7) Uani 1 1 d . . . . .
C49 C 0.636(2) 0.4287(5) 0.4549(4) 0.059(5) Uani 1 1 d . . . . .
C51 C 0.280(2) 0.1057(6) 0.1084(6) 0.074(6) Uani 1 1 d . . . . .
C52 C -0.069(2) 0.2773(7) 0.0101(7) 0.085(7) Uani 1 1 d . . . . .
H57 H -0.145415 0.282352 -0.007958 0.102 Uiso 1 1 calc R U . . .
H58 H -0.010139 0.257022 -0.003635 0.102 Uiso 1 1 calc R U . . .
C53 C 0.970(2) 0.2556(7) 0.5101(5) 0.079(7) Uani 1 1 d . . . . .
H21 H 0.903258 0.233277 0.513577 0.094 Uiso 1 1 calc R U . . .
H22 H 1.025310 0.256354 0.534894 0.094 Uiso 1 1 calc R U . . .
C54 C 0.851(2) 0.1105(6) 0.3326(6) 0.071(6) Uani 1 1 d . . . . .
H33 H 0.914466 0.094485 0.318260 0.085 Uiso 1 1 calc R U . . .
O10 O 0.048(2) 0.3561(5) 0.1761(5) 0.122(7) Uani 1 1 d . . . . .
O11 O 0.920(3) 0.4033(11) 0.4066(7) 0.243(19) Uani 1 1 d . . . . .
C55 C 0.227(2) 0.4081(7) -0.0762(6) 0.076(6) Uani 1 1 d . . . . .
C56 C 0.798(3) 0.0941(6) 0.3659(7) 0.091(8) Uani 1 1 d . . . . .
C57 C 0.537(3) 0.3578(6) -0.0406(7) 0.096(8) Uani 1 1 d . . . . .
H67 H 0.592077 0.337031 -0.054593 0.144 Uiso 1 1 calc R U . . .
H68 H 0.590041 0.382834 -0.034379 0.144 Uiso 1 1 calc R U . . .
H69 H 0.503810 0.345684 -0.015277 0.144 Uiso 1 1 calc R U . . .
C58 C 0.2147(19) 0.1130(5) 0.1439(6) 0.064(5) Uani 1 1 d . . . . .
H44 H 0.157195 0.092214 0.154573 0.077 Uiso 1 1 calc R U . . .
C59 C 0.893(3) 0.4504(10) 0.5690(8) 0.134(10) Uani 1 1 d . . . . .
H4 H 0.854542 0.459078 0.542929 0.201 Uiso 1 1 calc R U . . .
H5 H 0.898333 0.474832 0.587054 0.201 Uiso 1 1 calc R U . . .
H6 H 0.980462 0.438863 0.564439 0.201 Uiso 1 1 calc R U . . .
C60 C 0.271(3) 0.3375(9) -0.1690(7) 0.132(12) Uani 1 1 d . . . . .
H70 H 0.192890 0.349432 -0.181869 0.198 Uiso 1 1 calc R U . . .
H71 H 0.345868 0.339745 -0.187607 0.198 Uiso 1 1 calc R U . . .
H72 H 0.255516 0.307863 -0.162434 0.198 Uiso 1 1 calc R U . . .
C61 C 0.255(3) 0.0657(6) 0.0851(8) 0.114(9) Uani 1 1 d . . . . .
H45 H 0.309596 0.065365 0.060578 0.170 Uiso 1 1 calc R U . . .
H46 H 0.277893 0.041432 0.102198 0.170 Uiso 1 1 calc R U . . .
H47 H 0.162507 0.064116 0.077550 0.170 Uiso 1 1 calc R U . . .
C62 C 0.2060(17) 0.3901(6) -0.1139(6) 0.065(5) Uani 1 1 d . . . . .
H63 H 0.129206 0.396004 -0.129286 0.077 Uiso 1 1 calc R U . . .
C63 C -0.114(2) 0.2594(7) 0.0483(6) 0.071(6) Uani 1 1 d . . . . .
H59 H -0.157801 0.232138 0.042785 0.085 Uiso 1 1 calc R U . . .
H60 H -0.180822 0.278498 0.060292 0.085 Uiso 1 1 calc R U . . .
C64 C 0.825(3) 0.0484(7) 0.3809(10) 0.137(12) Uani 1 1 d . . . . .
H34 H 0.775416 0.043323 0.405997 0.205 Uiso 1 1 calc R U . . .
H35 H 0.796404 0.028358 0.360051 0.205 Uiso 1 1 calc R U . . .
H36 H 0.918592 0.044859 0.386095 0.205 Uiso 1 1 calc R U . . .
C65 C 0.505(3) 0.3641(7) 0.5700(7) 0.098(6) Uani 1 1 d . . . . .
H7 H 0.489965 0.377945 0.543790 0.147 Uiso 1 1 calc R U . . .
H8 H 0.508232 0.333503 0.565958 0.147 Uiso 1 1 calc R U . . .
H9 H 0.433094 0.371002 0.588590 0.147 Uiso 1 1 calc R U . . .
C66 C 0.154(3) 0.1595(9) 0.2038(9) 0.131(12) Uani 1 1 d . . . . .
H48 H 0.177530 0.187315 0.214638 0.197 Uiso 1 1 calc R U . . .
H49 H 0.060219 0.158727 0.197818 0.197 Uiso 1 1 calc R U . . .
H50 H 0.175463 0.137890 0.224001 0.197 Uiso 1 1 calc R U . . .
O12 O 0.934(2) 0.3570(8) 0.3472(6) 0.158(9) Uani 1 1 d . . . . .
S1 S 0.5504(8) 0.3335(3) 0.0971(3) 0.124(3) Uani 1 1 d D U . . .
S2 S 0.2527(11) 0.3612(4) 0.4741(4) 0.110(5) Uani 0.5 1 d D U P . .
F1 F 0.267(2) 0.4283(5) 0.5183(5) 0.071(5) Uani 0.5 1 d D U P . .
C71 C 0.9003(12) 0.2859(4) 0.4289(5) 0.034(4) Uani 1 1 d . . . . .
H23 H 0.971952 0.306976 0.424587 0.041 Uiso 1 1 calc R U . . .
O13 O 0.574(3) 0.3107(7) 0.0596(6) 0.180(11) Uani 1 1 d D U . . .
F2 F 0.240(3) 0.4366(10) 0.4525(8) 0.147(11) Uani 0.5 1 d D U P . .
O14 O 0.227(3) 0.3416(8) 0.5128(6) 0.084(8) Uani 0.5 1 d D U P . .
O15 O 0.616(2) 0.3125(9) 0.1357(6) 0.183(10) Uani 1 1 d D U . . .
F3 F 0.7832(19) 0.3620(9) 0.0970(11) 0.296(16) Uani 1 1 d D U . . .
F4 F 0.629(3) 0.3969(8) 0.0599(9) 0.271(14) Uani 1 1 d D U . . .
C72 C 0.660(2) 0.3758(8) 0.0927(9) 0.170(10) Uani 1 1 d D U . . .
O16 O 0.3886(19) 0.3680(8) 0.4636(8) 0.078(8) Uani 0.5 1 d D U P . .
F5 F 0.077(2) 0.4147(10) 0.4950(8) 0.121(10) Uani 0.5 1 d D U P . .
O17 O 0.168(2) 0.3510(10) 0.4407(6) 0.092(10) Uani 0.5 1 d D U P . .
C73 C 0.203(3) 0.4154(7) 0.4858(8) 0.085(8) Uani 0.5 1 d D U P . .
S3 S 0.1247(14) 0.2827(4) 0.2825(4) 0.105(4) Uani 0.5 1 d D U P . .
O18 O 0.130(2) 0.2527(7) 0.2513(6) 0.063(7) Uani 0.5 1 d D U P . .
O19 O -0.010(2) 0.2937(9) 0.2938(8) 0.082(8) Uani 0.5 1 d D U P . .
O20 O 0.218(4) 0.3167(10) 0.2852(9) 0.150(15) Uani 0.5 1 d D U P . .
F6 F 0.089(3) 0.2197(10) 0.3311(9) 0.143(11) Uani 0.5 1 d D U P . .
F7 F 0.296(2) 0.2385(13) 0.3231(10) 0.176(14) Uani 0.5 1 d D U P . .
F8 F 0.166(4) 0.2750(12) 0.3614(8) 0.187(16) Uani 0.5 1 d D U P . .
C74 C 0.172(3) 0.2521(9) 0.3272(7) 0.104(9) Uani 0.5 1 d D U P . .
C75 C 0.807(4) 0.3578(13) 0.6834(8) 0.25(2) Uani 1 1 d D . . . .
H10 H 0.742375 0.336961 0.692543 0.375 Uiso 1 1 calc R U . . .
H11 H 0.893892 0.344666 0.682170 0.375 Uiso 1 1 calc R U . . .
H12 H 0.808874 0.381418 0.702474 0.375 Uiso 1 1 calc R U . . .
F9 F 0.645(3) 0.4006(10) 0.1252(10) 0.307(16) Uani 1 1 d D U . . .

loop_
_atom_site_aniso_label
_atom_site_aniso_U_11
_atom_site_aniso_U_22
_atom_site_aniso_U_33
_atom_site_aniso_U_23
_atom_site_aniso_U_13
_atom_site_aniso_U_12
Y1 0.0581(10) 0.0407(8) 0.0326(8) -0.0007(6) -0.0039(7) -0.0028(8)
Y2 0.0813(12) 0.0403(8) 0.0223(7) -0.0048(6) -0.0027(8) 0.0024(9)
O1 0.061(7) 0.039(6) 0.029(6) 0.000(4) -0.010(5) -0.016(5)
O2 0.087(9) 0.049(7) 0.041(7) 0.003(6) -0.008(6) 0.025(6)
N1 0.041(7) 0.027(6) 0.032(7) 0.009(5) -0.002(6) -0.017(6)
N2 0.081(10) 0.037(8) 0.026(7) 0.000(6) -0.016(7) 0.008(7)
C1 0.065(11) 0.055(11) 0.016(8) 0.004(7) 0.013(7) -0.005(9)
N3 0.060(8) 0.038(7) 0.023(6) -0.002(5) 0.009(6) 0.007(7)
C2 0.049(10) 0.054(11) 0.010(7) 0.007(7) 0.008(7) 0.002(8)
N4 0.023(6) 0.045(7) 0.030(6) -0.008(6) 0.000(5) 0.007(5)
C3 0.037(9) 0.065(11) 0.007(6) -0.005(7) 0.009(6) 0.002(8)
O3 0.115(11) 0.033(6) 0.049(7) -0.015(5) -0.040(7) 0.023(7)
N5 0.050(8) 0.057(9) 0.031(7) 0.018(7) -0.004(6) -0.016(7)
C4 0.074(12) 0.045(10) 0.013(7) 0.006(7) 0.010(7) 0.012(9)
N6 0.068(9) 0.021(6) 0.025(7) -0.001(5) -0.016(6) -0.001(6)
C5 0.052(10) 0.046(10) 0.027(8) -0.013(7) -0.002(7) 0.001(8)
C6 0.081(13) 0.043(10) 0.032(9) -0.008(7) -0.006(9) 0.014(9)
O4 0.124(12) 0.074(9) 0.048(7) -0.015(6) -0.030(8) -0.003(9)
O5 0.24(2) 0.047(8) 0.028(7) 0.001(6) 0.004(9) 0.068(10)
C7 0.075(12) 0.032(9) 0.019(8) -0.010(6) -0.009(8) 0.015(8)
C8 0.111(17) 0.029(9) 0.053(12) -0.006(8) 0.007(11) 0.010(10)
C9 0.085(13) 0.032(8) 0.022(7) 0.003(6) -0.006(9) 0.011(9)
C10 0.034(8) 0.047(10) 0.041(9) 0.001(8) 0.009(7) 0.004(7)
N7 0.139(15) 0.030(8) 0.032(8) -0.009(6) 0.015(9) 0.042(9)
O6 0.048(7) 0.076(8) 0.067(8) -0.020(7) -0.009(6) 0.004(6)
N8 0.100(11) 0.036(8) 0.014(7) -0.006(6) -0.005(7) -0.001(8)
C11 0.069(11) 0.035(8) 0.022(7) -0.012(6) -0.009(8) 0.016(8)
C12 0.077(12) 0.031(9) 0.025(8) -0.005(7) 0.000(8) 0.016(8)
C13 0.101(15) 0.029(8) 0.046(11) 0.007(8) -0.010(11) 0.008(9)
C14 0.033(8) 0.027(8) 0.036(9) -0.001(7) 0.010(7) -0.008(7)
C15 0.046(9) 0.031(8) 0.041(10) 0.008(7) 0.006(8) 0.002(7)
C16 0.067(12) 0.060(12) 0.041(10) -0.026(9) -0.010(9) 0.020(9)
C17 0.039(8) 0.039(8) 0.028(7) -0.002(6) -0.009(7) 0.017(8)
C18 0.069(12) 0.052(11) 0.047(11) -0.010(9) 0.007(10) -0.010(10)
O7 0.054(9) 0.177(17) 0.102(12) 0.003(12) 0.013(9) 0.052(10)
C19 0.037(9) 0.070(12) 0.040(9) -0.016(8) -0.002(7) -0.016(8)
C20 0.057(9) 0.020(7) 0.022(7) -0.011(6) -0.004(7) 0.006(8)
C21 0.060(11) 0.029(8) 0.052(11) -0.003(8) 0.021(9) -0.002(8)
C22 0.083(14) 0.054(11) 0.051(11) -0.011(9) -0.042(10) 0.030(10)
C23 0.055(10) 0.035(8) 0.023(8) 0.000(6) 0.000(7) -0.017(7)
C24 0.118(14) 0.064(11) 0.025(8) -0.011(7) 0.001(8) 0.042(9)
C50 0.167(19) 0.089(16) 0.043(11) 0.016(10) 0.018(11) 0.030(13)
C67 0.18(2) 0.15(2) 0.058(12) 0.044(14) 0.057(11) 0.105(17)
C69 0.20(2) 0.17(2) 0.075(14) 0.003(14) 0.013(13) 0.146(18)
C70 0.16(2) 0.23(3) 0.072(16) -0.010(16) -0.026(15) 0.089(18)
C68 0.125(18) 0.14(2) 0.074(14) -0.020(12) -0.029(12) 0.045(13)
C25 0.079(13) 0.073(13) 0.040(10) -0.011(10) -0.020(10) 0.010(11)
C26 0.033(9) 0.062(11) 0.068(12) -0.020(9) -0.022(9) 0.015(8)
C27 0.065(12) 0.062(12) 0.048(11) -0.003(9) -0.024(9) -0.015(10)
C28 0.060(10) 0.033(8) 0.016(7) 0.002(6) -0.009(7) -0.007(8)
C29 0.070(11) 0.039(8) 0.016(7) -0.008(7) -0.002(7) 0.004(8)
O8 0.048(8) 0.151(14) 0.066(9) -0.039(9) -0.001(7) 0.001(8)
C30 0.100(15) 0.066(12) 0.035(10) 0.006(9) 0.001(10) 0.005(11)
C31 0.091(13) 0.023(8) 0.022(8) 0.001(6) 0.010(8) 0.004(8)
C32 0.097(14) 0.031(9) 0.025(8) -0.009(7) -0.018(9) 0.007(9)
C33 0.073(12) 0.046(10) 0.040(10) -0.005(8) -0.009(9) 0.008(9)
C34 0.077(12) 0.046(10) 0.017(8) -0.019(7) 0.005(8) -0.001(9)
C35 0.107(17) 0.041(11) 0.075(14) -0.016(11) 0.039(13) -0.012(12)
C36 0.104(15) 0.042(10) 0.044(10) -0.004(9) 0.009(11) 0.004(10)
C37 0.086(13) 0.032(8) 0.030(8) -0.002(7) -0.002(8) 0.018(9)
C38 0.094(15) 0.079(14) 0.051(11) -0.035(11) -0.033(11) 0.000(13)
C39 0.075(13) 0.065(12) 0.045(11) -0.008(9) -0.016(10) 0.017(10)
C40 0.073(13) 0.070(12) 0.053(10) -0.021(9) 0.014(11) 0.012(11)
O9 0.43(4) 0.054(8) 0.032(7) 0.009(6) -0.061(15) -0.041(16)
C41 0.117(19) 0.071(14) 0.056(13) -0.024(11) 0.038(14) -0.016(13)
C42 0.15(2) 0.065(13) 0.048(12) -0.019(10) 0.039(14) -0.011(14)
C43 0.17(2) 0.047(11) 0.037(10) 0.012(9) 0.012(13) 0.015(13)
C44 0.047(10) 0.053(10) 0.038(9) -0.002(8) -0.015(8) -0.016(8)
C45 0.069(11) 0.019(8) 0.038(9) -0.013(7) -0.021(8) 0.004(8)
C46 0.062(11) 0.032(8) 0.038(9) -0.007(7) -0.007(8) 0.012(7)
C47 0.048(12) 0.19(3) 0.049(12) -0.018(15) -0.011(10) 0.000(15)
C48 0.119(19) 0.108(18) 0.031(10) -0.011(11) 0.017(12) 0.009(16)
C49 0.107(15) 0.054(11) 0.017(8) -0.010(8) 0.006(9) 0.014(11)
C51 0.089(15) 0.072(13) 0.060(12) -0.031(10) 0.002(12) -0.007(12)
C52 0.106(18) 0.072(14) 0.078(15) -0.009(12) -0.019(14) -0.036(13)
C53 0.113(18) 0.087(15) 0.036(11) -0.002(11) -0.026(12) 0.051(14)
C54 0.110(17) 0.060(13) 0.041(11) -0.008(10) 0.000(11) 0.017(12)
O10 0.167(17) 0.069(10) 0.128(14) 0.011(10) 0.079(13) -0.005(11)
O11 0.19(2) 0.41(4) 0.127(19) 0.16(2) -0.085(18) -0.17(3)
C55 0.088(16) 0.080(14) 0.060(12) -0.026(11) 0.028(13) -0.007(13)
C56 0.16(2) 0.045(11) 0.066(14) 0.001(10) 0.020(16) 0.023(14)
C57 0.16(2) 0.047(12) 0.084(16) -0.024(12) 0.019(17) 0.013(14)
C58 0.060(12) 0.049(10) 0.084(14) -0.016(10) 0.004(11) -0.011(9)
C59 0.17(2) 0.15(2) 0.086(18) -0.044(15) -0.025(18) 0.002(18)
C60 0.19(3) 0.14(2) 0.062(14) -0.059(15) -0.035(19) 0.06(2)
C61 0.16(3) 0.057(13) 0.13(2) -0.052(13) -0.01(2) -0.006(17)
C62 0.048(11) 0.067(12) 0.079(13) -0.035(11) 0.000(10) -0.038(9)
C63 0.070(13) 0.067(13) 0.077(14) 0.003(11) -0.026(11) -0.021(11)
C64 0.18(3) 0.051(13) 0.17(3) 0.049(16) -0.03(2) 0.034(16)
C65 0.160(18) 0.056(13) 0.079(15) 0.030(12) 0.028(12) 0.026(13)
C66 0.14(2) 0.11(2) 0.14(3) -0.049(18) 0.08(2) -0.064(19)
O12 0.139(17) 0.20(2) 0.137(17) 0.010(16) -0.005(14) -0.093(17)
S1 0.096(5) 0.128(6) 0.146(7) -0.020(5) -0.002(5) 0.013(5)
S2 0.072(7) 0.129(9) 0.129(10) -0.098(9) 0.033(7) -0.029(7)
F1 0.102(15) 0.042(10) 0.068(11) -0.025(8) -0.001(12) 0.001(11)
C71 0.006(6) 0.032(8) 0.064(10) -0.009(7) 0.002(7) -0.007(6)
O13 0.26(3) 0.163(19) 0.114(14) -0.086(15) -0.042(16) 0.111(19)
F2 0.10(2) 0.21(2) 0.123(17) 0.04(2) -0.035(17) -0.03(2)
O14 0.070(17) 0.13(2) 0.049(13) 0.007(14) 0.025(13) -0.016(16)
O15 0.112(15) 0.30(3) 0.135(15) 0.071(19) -0.018(14) 0.066(18)
F3 0.100(12) 0.27(3) 0.52(5) -0.15(3) 0.01(2) -0.017(15)
F4 0.36(4) 0.147(19) 0.30(3) 0.024(18) 0.10(3) 0.07(2)
C72 0.129(15) 0.14(2) 0.24(3) -0.030(14) 0.08(2) -0.026(17)
O16 0.074(14) 0.075(17) 0.086(18) -0.053(15) 0.027(12) -0.023(12)
F5 0.084(13) 0.18(3) 0.10(2) -0.053(18) 0.005(13) 0.027(15)
O17 0.087(16) 0.14(3) 0.048(12) -0.054(15) 0.020(12) -0.041(18)
C73 0.086(15) 0.095(19) 0.074(16) -0.040(12) -0.006(14) 0.018(16)
S3 0.125(11) 0.086(8) 0.103(9) -0.024(7) 0.039(8) -0.006(8)
O18 0.073(17) 0.071(15) 0.046(12) -0.025(12) 0.024(12) 0.013(12)
O19 0.095(12) 0.092(13) 0.060(12) -0.036(10) 0.030(10) 0.013(10)
O20 0.19(3) 0.17(3) 0.09(2) -0.066(18) 0.04(2) -0.09(3)
F6 0.11(2) 0.21(3) 0.10(2) 0.023(17) 0.031(19) -0.04(2)
F7 0.054(13) 0.31(4) 0.16(3) -0.06(3) -0.015(16) 0.016(17)
F8 0.25(4) 0.22(4) 0.087(15) -0.05(2) 0.08(2) -0.04(3)
C74 0.066(16) 0.17(3) 0.073(16) -0.026(17) 0.016(17) -0.004(15)
C75 0.32(5) 0.35(5) 0.073(16) 0.05(2) 0.021(19) 0.26(4)
F9 0.29(3) 0.29(3) 0.34(3) -0.18(3) 0.04(3) -0.02(2)

loop_
_atom_type_symbol
_atom_type_description
_atom_type_scat_dispersion_real
_atom_type_scat_dispersion_imag
_atom_type_scat_source
C C 0.0033 0.0016 'International Tables Vol C Tables 4.2.6.8 and 6.1.1.4'
H H 0.0000 0.0000 'International Tables Vol C Tables 4.2.6.8 and 6.1.1.4'
N N 0.0061 0.0033 'International Tables Vol C Tables 4.2.6.8 and 6.1.1.4'
O O 0.0106 0.0060 'International Tables Vol C Tables 4.2.6.8 and 6.1.1.4'
Y Y -2.7962 3.5667 'International Tables Vol C Tables 4.2.6.8 and 6.1.1.4'
F F 0.0171 0.0103 'International Tables Vol C Tables 4.2.6.8 and 6.1.1.4'
S S 0.1246 0.1234 'International Tables Vol C Tables 4.2.6.8 and 6.1.1.4'

loop_
_geom_angle_atom_site_label_1
_geom_angle_atom_site_label_2
_geom_angle_atom_site_label_3
_geom_angle
_geom_angle_site_symmetry_1
_geom_angle_site_symmetry_3
_geom_angle_publ_flag
O1 Y1 O3 132.4(5) . . ?
O1 Y1 O6 77.6(4) . . ?
O3 Y1 O6 73.3(5) . . ?
O1 Y1 O4 73.5(4) . . ?
O3 Y1 O4 75.3(4) . . ?
O6 Y1 O4 99.6(5) . . ?
O1 Y1 O7 75.4(5) . . ?
O3 Y1 O7 139.3(5) . . ?
O6 Y1 O7 147.4(5) . . ?
O4 Y1 O7 90.0(6) . . ?
O1 Y1 O10 137.2(5) . . ?
O3 Y1 O10 73.6(6) . . ?
O6 Y1 O10 143.8(6) . . ?
O4 Y1 O10 85.6(6) . . ?
O7 Y1 O10 67.5(6) . . ?
O1 Y1 N5 137.5(4) . . ?
O3 Y1 N5 72.8(4) . . ?
O6 Y1 N5 80.7(4) . . ?
O4 Y1 N5 146.6(4) . . ?
O7 Y1 N5 107.9(6) . . ?
O10 Y1 N5 76.1(5) . . ?
O1 Y1 N6 73.0(4) . . ?
O3 Y1 N6 132.3(4) . . ?
O6 Y1 N6 76.3(4) . . ?
O4 Y1 N6 146.3(4) . . ?
O7 Y1 N6 78.6(5) . . ?
O10 Y1 N6 117.7(6) . . ?
N5 Y1 N6 66.6(4) . . ?
O5 Y2 O2 135.0(6) . . ?
O5 Y2 O9 77.4(6) . . ?
O2 Y2 O9 77.4(4) . . ?
O5 Y2 O8 79.1(7) . . ?
O2 Y2 O8 77.7(5) . . ?
O9 Y2 O8 113.6(9) . . ?
O5 Y2 O12 132.0(8) . . ?
O2 Y2 O12 76.2(6) . . ?
O9 Y2 O12 76.9(10) . . ?
O8 Y2 O12 148.8(7) . . ?
O5 Y2 O11 75.0(11) . . ?
O2 Y2 O11 137.3(8) . . ?
O9 Y2 O11 83.4(9) . . ?
O8 Y2 O11 144.9(8) . . ?
O12 Y2 O11 62.3(10) . . ?
O5 Y2 N4 140.1(4) . . ?
O2 Y2 N4 72.9(4) . . ?
O9 Y2 N4 142.5(6) . . ?
O8 Y2 N4 82.0(5) . . ?
O12 Y2 N4 74.2(7) . . ?
O11 Y2 N4 103.3(9) . . ?
O5 Y2 N3 73.9(4) . . ?
O2 Y2 N3 135.5(4) . . ?
O9 Y2 N3 146.7(4) . . ?
O8 Y2 N3 77.0(5) . . ?
O12 Y2 N3 111.0(6) . . ?
O11 Y2 N3 73.3(6) . . ?
N4 Y2 N3 67.8(4) . . ?
C14 O1 Y1 141.5(9) . . ?
C34 O2 Y2 144.4(10) . . ?
C15 N1 C14 121.7(13) . . ?
C32 N2 C4 125.8(13) . . ?
C2 C1 C3 119.8(16) . . ?
C2 C1 H24 120.1 . . ?
C3 C1 H24 120.1 . . ?
C17 N3 C46 116.6(11) . . ?
C17 N3 Y2 126.4(9) . . ?
C46 N3 Y2 116.9(8) . . ?
N8 C2 C1 122.5(15) . . ?
N8 C2 C4 115.6(14) . . ?
C1 C2 C4 121.7(15) . . ?
C29 N4 C71 119.6(12) . . ?
C29 N4 Y2 130.3(10) . . ?
C71 N4 Y2 110.1(8) . . ?
C11 C3 C1 119.7(15) . . ?
C11 C3 C9 123.8(13) . . ?
C1 C3 C9 116.5(14) . . ?
C32 O3 Y1 139.6(9) . . ?
C28 N5 C44 120.6(13) . . ?
C28 N5 Y1 132.7(10) . . ?
C44 N5 Y1 106.7(10) . . ?
N2 C4 C12 116.2(14) . . ?
N2 C4 C2 115.8(14) . . ?
C12 C4 C2 128.0(14) . . ?
C20 N6 C45 116.0(11) . . ?
C20 N6 Y1 129.3(9) . . ?
C45 N6 Y1 113.8(9) . . ?
C40 C5 C25 118.7(15) . . ?
C40 C5 C7 122.0(14) . . ?
C25 C5 C7 119.2(16) . . ?
C31 C6 C8 120.7(15) . . ?
C31 C6 C24 125.0(14) . . ?
C8 C6 C24 114.3(14) . . ?
C49 O5 Y2 145.3(12) . . ?
C12 C7 C37 120.6(13) . . ?
C12 C7 C5 119.5(13) . . ?
C37 C7 C5 120.0(13) . . ?
C13 C8 C6 118.0(16) . . ?
C13 C8 H1 121.0 . . ?
C6 C8 H1 121.0 . . ?
C16 C9 C36 123.0(15) . . ?
C16 C9 C3 119.5(14) . . ?
C36 C9 C3 117.0(15) . . ?
C15 C10 C21 116.8(14) . . ?
C15 C10 H61 121.6 . . ?
C21 C10 H61 121.6 . . ?
C49 N7 C13 120.3(14) . . ?
S1 O6 Y1 173.7(9) . . ?
C34 N8 C2 120.8(14) . . ?
C3 C11 C29 120.9(13) . . ?
C3 C11 C34 115.4(13) . . ?
C29 C11 C34 123.7(12) . . ?
C4 C12 C7 122.1(14) . . ?
C4 C12 H37 119.0 . . ?
C7 C12 H37 119.0 . . ?
C8 C13 N7 122.8(16) . . ?
C8 C13 C13 122.4(11) . 2_665 ?
N7 C13 C13 114.6(9) . 2_665 ?
O1 C14 N1 117.0(12) . . ?
O1 C14 C23 122.8(12) . . ?
N1 C14 C23 120.2(13) . . ?
N1 C15 C10 121.9(14) . . ?
N1 C15 C15 117.1(8) . 2_665 ?
C10 C15 C15 121.0(9) . 2_665 ?
C9 C16 C54 118.8(18) . . ?
C9 C16 C39 122.7(16) . . ?
C54 C16 C39 118.4(16) . . ?
N3 C17 C31 129.9(13) . . ?
N3 C17 H13 115.1 . . ?
C31 C17 H13 115.1 . . ?
C55 C18 C35 120.8(18) . . ?
C55 C18 C21 121.0(17) . . ?
C35 C18 C21 118.2(19) . . ?
C44 C19 C63 108.3(14) . . ?
C44 C19 H51 110.0 . . ?
C63 C19 H51 110.0 . . ?
C44 C19 H52 110.0 . . ?
C63 C19 H52 110.0 . . ?
H51 C19 H52 108.4 . . ?
N6 C20 C23 128.3(12) . . ?
N6 C20 H38 115.9 . . ?
C23 C20 H38 115.9 . . ?
C23 C21 C10 121.1(15) . . ?
C23 C21 C18 124.8(14) . . ?
C10 C21 C18 114.1(14) . . ?
C26 C22 C53 105.5(15) . . ?
C26 C22 H14 110.6 . . ?
C53 C22 H14 110.6 . . ?
C26 C22 H15 110.6 . . ?
C53 C22 H15 110.6 . . ?
H14 C22 H15 108.8 . . ?
C21 C23 C14 118.1(13) . . ?
C21 C23 C20 120.0(13) . . ?
C14 C23 C20 121.8(12) . . ?
C50 C24 C68 120.0 . . ?
C50 C24 C6 119.3(13) . . ?
C68 C24 C6 120.7(13) . . ?
C65 C50 C67 116.4(14) . . ?
C65 C50 C24 123.6(14) . . ?
C67 C50 C24 120.0 . . ?
C50 C67 C69 120.0 . . ?
C50 C67 H2 120.0 . . ?
C69 C67 H2 120.0 . . ?
C70 C69 C67 120.0 . . ?
C70 C69 C75 118(2) . . ?
C67 C69 C75 122(2) . . ?
C68 C70 C69 120.0 . . ?
C68 C70 H3 120.0 . . ?
C69 C70 H3 120.0 . . ?
C59 C68 C70 119.5(18) . . ?
C59 C68 C24 120.5(18) . . ?
C70 C68 C24 120.0 . . ?
C38 C25 C5 122(2) . . ?
C38 C25 C42 116.2(19) . . ?
C5 C25 C42 121.4(16) . . ?
C71 C26 C22 112.2(14) . . ?
C71 C26 H16 109.2 . . ?
C22 C26 H16 109.2 . . ?
C71 C26 H17 109.2 . . ?
C22 C26 H17 109.2 . . ?
H16 C26 H17 107.9 . . ?
C52 C27 C45 109.5(15) . . ?
C52 C27 H53 109.8 . . ?
C45 C27 H53 109.8 . . ?
C52 C27 H54 109.8 . . ?
C45 C27 H54 109.8 . . ?
H53 C27 H54 108.2 . . ?
N5 C28 C37 125.1(13) . . ?
N5 C28 H39 117.5 . . ?
C37 C28 H39 117.5 . . ?
N4 C29 C11 127.3(14) . . ?
N4 C29 H25 116.3 . . ?
C11 C29 H25 116.3 . . ?
C36 C30 H26 109.5 . . ?
C36 C30 H27 109.5 . . ?
H26 C30 H27 109.5 . . ?
C36 C30 H28 109.5 . . ?
H26 C30 H28 109.5 . . ?
H27 C30 H28 109.5 . . ?
C6 C31 C17 119.3(13) . . ?
C6 C31 C49 116.8(14) . . ?
C17 C31 C49 123.8(13) . . ?
O3 C32 N2 118.2(13) . . ?
O3 C32 C37 122.4(14) . . ?
N2 C32 C37 119.2(14) . . ?
C46 C33 C53 115.7(14) . . ?
C46 C33 H18 108.4 . . ?
C53 C33 H18 108.4 . . ?
C46 C33 H19 108.4 . . ?
C53 C33 H19 108.4 . . ?
H18 C33 H19 107.4 . . ?
O2 C34 N8 120.7(15) . . ?
O2 C34 C11 118.0(14) . . ?
N8 C34 C11 121.2(14) . . ?
C18 C35 C41 116(2) . . ?
C18 C35 C57 120.8(18) . . ?
C41 C35 C57 123(2) . . ?
C9 C36 C43 114.7(17) . . ?
C9 C36 C30 124.0(15) . . ?
C43 C36 C30 121.0(17) . . ?
C7 C37 C28 120.6(14) . . ?
C7 C37 C32 116.1(14) . . ?
C28 C37 C32 122.8(13) . . ?
C25 C38 C51 118.7(19) . . ?
C25 C38 H40 120.7 . . ?
C51 C38 H40 120.7 . . ?
C16 C39 H29 109.5 . . ?
C16 C39 H30 109.5 . . ?
H29 C39 H30 109.5 . . ?
C16 C39 H31 109.5 . . ?
H29 C39 H31 109.5 . . ?
H30 C39 H31 109.5 . . ?
C58 C40 C5 120.5(16) . . ?
C58 C40 C66 119.2(19) . . ?
C5 C40 C66 120.1(16) . . ?
C48 C41 C35 122(2) . . ?
C48 C41 H62 119.1 . . ?
C35 C41 H62 119.1 . . ?
C25 C42 H41 109.5 . . ?
C25 C42 H42 109.5 . . ?
H41 C42 H42 109.5 . . ?
C25 C42 H43 109.5 . . ?
H41 C42 H43 109.5 . . ?
H42 C42 H43 109.5 . . ?
C56 C43 C36 122.2(19) . . ?
C56 C43 H32 118.9 . . ?
C36 C43 H32 118.9 . . ?
N5 C44 C45 110.1(13) . . ?
N5 C44 C19 116.3(14) . . ?
C45 C44 C19 109.7(13) . . ?
N5 C44 H55 106.7 . . ?
C45 C44 H55 106.7 . . ?
C19 C44 H55 106.7 . . ?
C44 C45 N6 110.4(11) . . ?
C44 C45 C27 111.3(14) . . ?
N6 C45 C27 108.9(12) . . ?
C44 C45 H56 108.7 . . ?
N6 C45 H56 108.7 . . ?
C27 C45 H56 108.7 . . ?
C33 C46 N3 115.2(12) . . ?
C33 C46 C71 110.4(13) . . ?
N3 C46 C71 106.9(12) . . ?
C33 C46 H20 108.1 . . ?
N3 C46 H20 108.1 . . ?
C71 C46 H20 108.1 . . ?
C55 C47 H64 109.5 . . ?
C55 C47 H65 109.5 . . ?
H64 C47 H65 109.5 . . ?
C55 C47 H66 109.5 . . ?
H64 C47 H66 109.5 . . ?
H65 C47 H66 109.5 . . ?
C41 C48 C62 121.8(18) . . ?
C41 C48 C60 120(2) . . ?
C62 C48 C60 117(2) . . ?
O5 C49 N7 118.9(15) . . ?
O5 C49 C31 120.4(15) . . ?
N7 C49 C31 120.6(13) . . ?
C58 C51 C38 119.6(16) . . ?
C58 C51 C61 120(2) . . ?
C38 C51 C61 120.6(19) . . ?
C63 C52 C27 110.7(17) . . ?
C63 C52 H57 109.5 . . ?
C27 C52 H57 109.5 . . ?
C63 C52 H58 109.5 . . ?
C27 C52 H58 109.5 . . ?
H57 C52 H58 108.1 . . ?
C33 C53 C22 108.6(15) . . ?
C33 C53 H21 110.0 . . ?
C22 C53 H21 110.0 . . ?
C33 C53 H22 110.0 . . ?
C22 C53 H22 110.0 . . ?
H21 C53 H22 108.4 . . ?
C56 C54 C16 123(2) . . ?
C56 C54 H33 118.4 . . ?
C16 C54 H33 118.4 . . ?
C18 C55 C62 123(2) . . ?
C18 C55 C47 121.8(17) . . ?
C62 C55 C47 115(2) . . ?
C54 C56 C43 117.9(18) . . ?
C54 C56 C64 124(2) . . ?
C43 C56 C64 118(2) . . ?
C35 C57 H67 109.5 . . ?
C35 C57 H68 109.5 . . ?
H67 C57 H68 109.5 . . ?
C35 C57 H69 109.5 . . ?
H67 C57 H69 109.5 . . ?
H68 C57 H69 109.5 . . ?
C51 C58 C40 120.0(18) . . ?
C51 C58 H44 120.0 . . ?
C40 C58 H44 120.0 . . ?
C68 C59 H4 109.5 . . ?
C68 C59 H5 109.5 . . ?
H4 C59 H5 109.5 . . ?
C68 C59 H6 109.5 . . ?
H4 C59 H6 109.5 . . ?
H5 C59 H6 109.5 . . ?
C48 C60 H70 109.5 . . ?
C48 C60 H71 109.5 . . ?
H70 C60 H71 109.5 . . ?
C48 C60 H72 109.5 . . ?
H70 C60 H72 109.5 . . ?
H71 C60 H72 109.5 . . ?
C51 C61 H45 109.5 . . ?
C51 C61 H46 109.5 . . ?
H45 C61 H46 109.5 . . ?
C51 C61 H47 109.5 . . ?
H45 C61 H47 109.5 . . ?
H46 C61 H47 109.5 . . ?
C55 C62 C48 117(2) . . ?
C55 C62 H63 121.7 . . ?
C48 C62 H63 121.7 . . ?
C52 C63 C19 113.5(17) . . ?
C52 C63 H59 108.9 . . ?
C19 C63 H59 108.9 . . ?
C52 C63 H60 108.9 . . ?
C19 C63 H60 108.9 . . ?
H59 C63 H60 107.7 . . ?
C56 C64 H34 109.5 . . ?
C56 C64 H35 109.5 . . ?
H34 C64 H35 109.5 . . ?
C56 C64 H36 109.5 . . ?
H34 C64 H36 109.5 . . ?
H35 C64 H36 109.5 . . ?
C50 C65 H7 109.5 . . ?
C50 C65 H8 109.5 . . ?
H7 C65 H8 109.5 . . ?
C50 C65 H9 109.5 . . ?
H7 C65 H9 109.5 . . ?
H8 C65 H9 109.5 . . ?
C40 C66 H48 109.5 . . ?
C40 C66 H49 109.5 . . ?
H48 C66 H49 109.5 . . ?
C40 C66 H50 109.5 . . ?
H48 C66 H50 109.5 . . ?
H49 C66 H50 109.5 . . ?
O6 S1 O13 119.9(13) . . ?
O6 S1 O15 107.6(11) . . ?
O13 S1 O15 113.7(13) . . ?
O6 S1 C72 114.5(11) . . ?
O13 S1 C72 101.9(15) . . ?
O15 S1 C72 96.8(14) . . ?
O17 S2 O14 118.3(17) . . ?
O17 S2 O16 115.1(15) . . ?
O14 S2 O16 116.7(18) . . ?
O17 S2 C73 102.0(16) . . ?
O14 S2 C73 99.8(14) . . ?
O16 S2 C73 100.0(14) . . ?
N4 C71 C26 115.5(12) . . ?
N4 C71 C46 108.7(10) . . ?
C26 C71 C46 113.0(14) . . ?
N4 C71 H23 106.3 . . ?
C26 C71 H23 106.3 . . ?
C46 C71 H23 106.3 . . ?
F4 C72 F9 109(3) . . ?
F4 C72 F3 119(3) . . ?
F9 C72 F3 102(3) . . ?
F4 C72 S1 108(2) . . ?
F9 C72 S1 108(2) . . ?
F3 C72 S1 109.7(19) . . ?
F1 C73 F5 108(2) . . ?
F1 C73 F2 112(2) . . ?
F5 C73 F2 118(3) . . ?
F1 C73 S2 109.1(17) . . ?
F5 C73 S2 108(2) . . ?
F2 C73 S2 103(2) . . ?
O18 S3 O20 121.9(17) . . ?
O18 S3 O19 112.6(16) . . ?
O20 S3 O19 115(2) . . ?
O18 S3 C74 102.6(15) . . ?
O20 S3 C74 100.0(18) . . ?
O19 S3 C74 99.8(15) . . ?
F6 C74 F7 111(3) . . ?
F6 C74 F8 108(3) . . ?
F7 C74 F8 108(3) . . ?
F6 C74 S3 109(2) . . ?
F7 C74 S3 110(2) . . ?
F8 C74 S3 112(2) . . ?
C69 C75 H10 109.5 . . ?
C69 C75 H11 109.5 . . ?
H10 C75 H11 109.5 . . ?
C69 C75 H12 109.5 . . ?
H10 C75 H12 109.5 . . ?
H11 C75 H12 109.5 . . ?

loop_
_geom_bond_atom_site_label_1
_geom_bond_atom_site_label_2
_geom_bond_distance
_geom_bond_site_symmetry_2
_geom_bond_publ_flag
Y1 O1 2.218(10) . ?
Y1 O3 2.256(11) . ?
Y1 O6 2.301(11) . ?
Y1 O4 2.316(12) . ?
Y1 O7 2.325(14) . ?
Y1 O10 2.416(16) . ?
Y1 N5 2.465(13) . ?
Y1 N6 2.516(11) . ?
Y2 O5 2.153(12) . ?
Y2 O2 2.214(12) . ?
Y2 O9 2.263(13) . ?
Y2 O8 2.337(14) . ?
Y2 O12 2.35(2) . ?
Y2 O11 2.39(2) . ?
Y2 N4 2.479(12) . ?
Y2 N3 2.527(11) . ?
O1 C14 1.287(16) . ?
O2 C34 1.260(18) . ?
N1 C15 1.299(18) . ?
N1 C14 1.325(17) . ?
N2 C32 1.34(2) . ?
N2 C4 1.38(2) . ?
C1 C2 1.35(2) . ?
C1 C3 1.38(2) . ?
C1 H24 0.9500 . ?
N3 C17 1.268(16) . ?
N3 C46 1.484(18) . ?
C2 N8 1.32(2) . ?
C2 C4 1.46(2) . ?
N4 C29 1.249(17) . ?
N4 C71 1.466(18) . ?
C3 C11 1.37(2) . ?
C3 C9 1.53(2) . ?
O3 C32 1.291(18) . ?
N5 C28 1.249(18) . ?
N5 C44 1.431(19) . ?
C4 C12 1.39(2) . ?
N6 C20 1.235(17) . ?
N6 C45 1.507(18) . ?
C5 C40 1.41(2) . ?
C5 C25 1.42(2) . ?
C5 C7 1.46(2) . ?
C6 C31 1.39(2) . ?
C6 C8 1.42(2) . ?
C6 C24 1.493(19) . ?
O5 C49 1.303(19) . ?
C7 C12 1.40(2) . ?
C7 C37 1.42(2) . ?
C8 C13 1.33(2) . ?
C8 H1 0.9500 . ?
C9 C16 1.33(2) . ?
C9 C36 1.43(2) . ?
C10 C15 1.40(2) . ?
C10 C21 1.41(2) . ?
C10 H61 0.9500 . ?
N7 C49 1.35(2) . ?
N7 C13 1.36(2) . ?
O6 S1 1.353(12) . ?
N8 C34 1.28(2) . ?
C11 C29 1.45(2) . ?
C11 C34 1.50(2) . ?
C12 H37 0.9500 . ?
C13 C13 1.50(3) 2_665 ?
C14 C23 1.43(2) . ?
C15 C15 1.52(3) 2_665 ?
C16 C54 1.41(3) . ?
C16 C39 1.52(3) . ?
C17 C31 1.419(19) . ?
C17 H13 0.9500 . ?
C18 C55 1.34(3) . ?
C18 C35 1.41(3) . ?
C18 C21 1.51(2) . ?
C19 C44 1.53(2) . ?
C19 C63 1.57(2) . ?
C19 H51 0.9900 . ?
C19 H52 0.9900 . ?
C20 C23 1.479(19) . ?
C20 H38 0.9500 . ?
C21 C23 1.33(2) . ?
C22 C26 1.53(2) . ?
C22 C53 1.61(3) . ?
C22 H14 0.9900 . ?
C22 H15 0.9900 . ?
C24 C50 1.3900 . ?
C24 C68 1.3900 . ?
C50 C65 1.35(3) . ?
C50 C67 1.3900 . ?
C67 C69 1.3900 . ?
C67 H2 0.9500 . ?
C69 C70 1.3900 . ?
C69 C75 1.49(2) . ?
C70 C68 1.3900 . ?
C70 H3 0.9500 . ?
C68 C59 1.37(3) . ?
C25 C38 1.33(2) . ?
C25 C42 1.42(3) . ?
C26 C71 1.47(2) . ?
C26 H16 0.9900 . ?
C26 H17 0.9900 . ?
C27 C52 1.52(2) . ?
C27 C45 1.57(2) . ?
C27 H53 0.9900 . ?
C27 H54 0.9900 . ?
C28 C37 1.45(2) . ?
C28 H39 0.9500 . ?
C29 H25 0.9500 . ?
C30 C36 1.47(3) . ?
C30 H26 0.9800 . ?
C30 H27 0.9800 . ?
C30 H28 0.9800 . ?
C31 C49 1.43(2) . ?
C32 C37 1.45(2) . ?
C33 C46 1.48(2) . ?
C33 C53 1.50(2) . ?
C33 H18 0.9900 . ?
C33 H19 0.9900 . ?
C35 C41 1.42(3) . ?
C35 C57 1.46(3) . ?
C36 C43 1.43(2) . ?
C38 C51 1.49(3) . ?
C38 H40 0.9500 . ?
C39 H29 0.9800 . ?
C39 H30 0.9800 . ?
C39 H31 0.9800 . ?
C40 C58 1.41(2) . ?
C40 C66 1.54(3) . ?
C41 C48 1.33(3) . ?
C41 H62 0.9500 . ?
C42 H41 0.9800 . ?
C42 H42 0.9800 . ?
C42 H43 0.9800 . ?
C43 C56 1.40(3) . ?
C43 H32 0.9500 . ?
C44 C45 1.47(2) . ?
C44 H55 1.0000 . ?
C45 H56 1.0000 . ?
C46 C71 1.56(2) . ?
C46 H20 1.0000 . ?
C47 C55 1.51(3) . ?
C47 H64 0.9800 . ?
C47 H65 0.9800 . ?
C47 H66 0.9800 . ?
C48 C62 1.39(3) . ?
C48 C60 1.60(3) . ?
C51 C58 1.37(3) . ?
C51 C61 1.51(2) . ?
C52 C63 1.46(3) . ?
C52 H57 0.9900 . ?
C52 H58 0.9900 . ?
C53 H21 0.9900 . ?
C53 H22 0.9900 . ?
C54 C56 1.33(3) . ?
C54 H33 0.9500 . ?
C55 C62 1.39(3) . ?
C56 C64 1.56(3) . ?
C57 H67 0.9800 . ?
C57 H68 0.9800 . ?
C57 H69 0.9800 . ?
C58 H44 0.9500 . ?
C59 H4 0.9800 . ?
C59 H5 0.9800 . ?
C59 H6 0.9800 . ?
C60 H70 0.9800 . ?
C60 H71 0.9800 . ?
C60 H72 0.9800 . ?
C61 H45 0.9800 . ?
C61 H46 0.9800 . ?
C61 H47 0.9800 . ?
C62 H63 0.9500 . ?
C63 H59 0.9900 . ?
C63 H60 0.9900 . ?
C64 H34 0.9800 . ?
C64 H35 0.9800 . ?
C64 H36 0.9800 . ?
C65 H7 0.9800 . ?
C65 H8 0.9800 . ?
C65 H9 0.9800 . ?
C66 H48 0.9800 . ?
C66 H49 0.9800 . ?
C66 H50 0.9800 . ?
S1 O13 1.452(15) . ?
S1 O15 1.586(16) . ?
S1 C72 1.75(2) . ?
S2 O17 1.434(19) . ?
S2 O14 1.442(19) . ?
S2 O16 1.445(19) . ?
S2 C73 1.83(2) . ?
F1 C73 1.32(2) . ?
C71 H23 1.0000 . ?
F2 C73 1.34(2) . ?
F3 C72 1.34(2) . ?
F4 C72 1.31(2) . ?
C72 F9 1.34(2) . ?
F5 C73 1.32(2) . ?
S3 O18 1.401(17) . ?
S3 O20 1.44(2) . ?
S3 O19 1.47(2) . ?
S3 C74 1.83(2) . ?
F6 C74 1.34(2) . ?
F7 C74 1.34(2) . ?
F8 C74 1.34(2) . ?
C75 H10 0.9800 . ?
C75 H11 0.9800 . ?
C75 H12 0.9800 . ?

loop_
_geom_hbond_atom_site_label_D
_geom_hbond_atom_site_label_H
_geom_hbond_atom_site_label_A
_geom_hbond_distance_DH
_geom_hbond_distance_HA
_geom_hbond_distance_DA
_geom_hbond_angle_DHA
_geom_hbond_site_symmetry_A
_geom_hbond_publ_flag
C26 H16 F8 0.99 2.52 3.31(4) 136.3 1_655 yes
C71 H23 O17 1.00 2.50 3.45(3) 158.2 1_655 yes

loop_
_geom_torsion_atom_site_label_1
_geom_torsion_atom_site_label_2
_geom_torsion_atom_site_label_3
_geom_torsion_atom_site_label_4
_geom_torsion
_geom_torsion_site_symmetry_1
_geom_torsion_site_symmetry_2
_geom_torsion_site_symmetry_3
_geom_torsion_site_symmetry_4
_geom_torsion_publ_flag
C3 C1 C2 N8 8(2) . . . . ?
C3 C1 C2 C4 -177.6(14) . . . . ?
C2 C1 C3 C11 -3(2) . . . . ?
C2 C1 C3 C9 177.0(14) . . . . ?
C32 N2 C4 C12 -2(2) . . . . ?
C32 N2 C4 C2 -179.8(16) . . . . ?
N8 C2 C4 N2 -11(2) . . . . ?
C1 C2 C4 N2 174.2(14) . . . . ?
N8 C2 C4 C12 171.4(16) . . . . ?
C1 C2 C4 C12 -4(3) . . . . ?
C40 C5 C7 C12 77(2) . . . . ?
C25 C5 C7 C12 -99.2(19) . . . . ?
C40 C5 C7 C37 -102(2) . . . . ?
C25 C5 C7 C37 82(2) . . . . ?
C31 C6 C8 C13 9(3) . . . . ?
C24 C6 C8 C13 -172.0(19) . . . . ?
C11 C3 C9 C16 -111.2(18) . . . . ?
C1 C3 C9 C16 69(2) . . . . ?
C11 C3 C9 C36 77(2) . . . . ?
C1 C3 C9 C36 -103.5(16) . . . . ?
C1 C2 N8 C34 -10(2) . . . . ?
C4 C2 N8 C34 174.6(15) . . . . ?
C1 C3 C11 C29 -179.0(14) . . . . ?
C9 C3 C11 C29 1(2) . . . . ?
C1 C3 C11 C34 1(2) . . . . ?
C9 C3 C11 C34 -178.9(14) . . . . ?
N2 C4 C12 C7 2(2) . . . . ?
C2 C4 C12 C7 179.7(16) . . . . ?
C37 C7 C12 C4 -1(3) . . . . ?
C5 C7 C12 C4 179.8(15) . . . . ?
C6 C8 C13 N7 -11(3) . . . . ?
C6 C8 C13 C13 175(2) . . . 2_665 ?
C49 N7 C13 C8 7(3) . . . . ?
C49 N7 C13 C13 -179(2) . . . 2_665 ?
Y1 O1 C14 N1 -160.6(11) . . . . ?
Y1 O1 C14 C23 21(2) . . . . ?
C15 N1 C14 O1 -176.9(14) . . . . ?
C15 N1 C14 C23 1(2) . . . . ?
C14 N1 C15 C10 0(2) . . . . ?
C14 N1 C15 C15 -177.7(15) . . . 2_665 ?
C21 C10 C15 N1 -3(2) . . . . ?
C21 C10 C15 C15 174.7(17) . . . 2_665 ?
C36 C9 C16 C54 -4(3) . . . . ?
C3 C9 C16 C54 -175.6(16) . . . . ?
C36 C9 C16 C39 -180.0(17) . . . . ?
C3 C9 C16 C39 8(3) . . . . ?
C46 N3 C17 C31 -171.6(16) . . . . ?
Y2 N3 C17 C31 3(2) . . . . ?
C45 N6 C20 C23 -178.0(14) . . . . ?
Y1 N6 C20 C23 -9(2) . . . . ?
C15 C10 C21 C23 5(2) . . . . ?
C15 C10 C21 C18 -177.4(15) . . . . ?
C55 C18 C21 C23 89(2) . . . . ?
C35 C18 C21 C23 -92(2) . . . . ?
C55 C18 C21 C10 -89(2) . . . . ?
C35 C18 C21 C10 90(2) . . . . ?
C10 C21 C23 C14 -3(2) . . . . ?
C18 C21 C23 C14 179.2(16) . . . . ?
C10 C21 C23 C20 178.4(14) . . . . ?
C18 C21 C23 C20 1(3) . . . . ?
O1 C14 C23 C21 178.2(15) . . . . ?
N1 C14 C23 C21 0(2) . . . . ?
O1 C14 C23 C20 -3(2) . . . . ?
N1 C14 C23 C20 178.5(13) . . . . ?
N6 C20 C23 C21 178.6(16) . . . . ?
N6 C20 C23 C14 0(2) . . . . ?
C31 C6 C24 C50 -84(2) . . . . ?
C8 C6 C24 C50 96.7(17) . . . . ?
C31 C6 C24 C68 96(2) . . . . ?
C8 C6 C24 C68 -83.0(19) . . . . ?
C68 C24 C50 C65 178(2) . . . . ?
C6 C24 C50 C65 -2(2) . . . . ?
C68 C24 C50 C67 0.0 . . . . ?
C6 C24 C50 C67 -179.7(13) . . . . ?
C65 C50 C67 C69 -178.3(18) . . . . ?
C24 C50 C67 C69 0.0 . . . . ?
C50 C67 C69 C70 0.0 . . . . ?
C50 C67 C69 C75 176(2) . . . . ?
C67 C69 C70 C68 0.0 . . . . ?
C75 C69 C70 C68 -176.5(19) . . . . ?
C69 C70 C68 C59 179(2) . . . . ?
C69 C70 C68 C24 0.0 . . . . ?
C50 C24 C68 C59 -179(2) . . . . ?
C6 C24 C68 C59 1(2) . . . . ?
C50 C24 C68 C70 0.0 . . . . ?
C6 C24 C68 C70 179.7(13) . . . . ?
C40 C5 C25 C38 0(3) . . . . ?
C7 C5 C25 C38 176.2(17) . . . . ?
C40 C5 C25 C42 175.9(19) . . . . ?
C7 C5 C25 C42 -7(3) . . . . ?
C53 C22 C26 C71 62(2) . . . . ?
C44 N5 C28 C37 -176.5(15) . . . . ?
Y1 N5 C28 C37 4(2) . . . . ?
C71 N4 C29 C11 -178.4(14) . . . . ?
Y2 N4 C29 C11 2(2) . . . . ?
C3 C11 C29 N4 -173.0(15) . . . . ?
C34 C11 C29 N4 7(3) . . . . ?
C8 C6 C31 C17 -177.6(17) . . . . ?
C24 C6 C31 C17 3(3) . . . . ?
C8 C6 C31 C49 -2(3) . . . . ?
C24 C6 C31 C49 178.6(18) . . . . ?
N3 C17 C31 C6 177.2(17) . . . . ?
N3 C17 C31 C49 2(3) . . . . ?
Y1 O3 C32 N2 163.3(13) . . . . ?
Y1 O3 C32 C37 -12(3) . . . . ?
C4 N2 C32 O3 -174.6(16) . . . . ?
C4 N2 C32 C37 1(3) . . . . ?
Y2 O2 C34 N8 161.2(14) . . . . ?
Y2 O2 C34 C11 -23(3) . . . . ?
C2 N8 C34 O2 -176.4(16) . . . . ?
C2 N8 C34 C11 8(3) . . . . ?
C3 C11 C34 O2 -179.2(15) . . . . ?
C29 C11 C34 O2 1(2) . . . . ?
C3 C11 C34 N8 -4(2) . . . . ?
C29 C11 C34 N8 176.4(16) . . . . ?
C55 C18 C35 C41 3(3) . . . . ?
C21 C18 C35 C41 -175.7(16) . . . . ?
C55 C18 C35 C57 -175(2) . . . . ?
C21 C18 C35 C57 6(3) . . . . ?
C16 C9 C36 C43 6(3) . . . . ?
C3 C9 C36 C43 177.6(16) . . . . ?
C16 C9 C36 C30 179.8(18) . . . . ?
C3 C9 C36 C30 -8(3) . . . . ?
C12 C7 C37 C28 -172.3(15) . . . . ?
C5 C7 C37 C28 7(2) . . . . ?
C12 C7 C37 C32 0(2) . . . . ?
C5 C7 C37 C32 179.3(16) . . . . ?
N5 C28 C37 C7 -173.1(16) . . . . ?
N5 C28 C37 C32 15(3) . . . . ?
O3 C32 C37 C7 175.1(17) . . . . ?
N2 C32 C37 C7 0(3) . . . . ?
O3 C32 C37 C28 -13(3) . . . . ?
N2 C32 C37 C28 172.3(16) . . . . ?
C5 C25 C38 C51 -2(3) . . . . ?
C42 C25 C38 C51 -178.4(19) . . . . ?
C25 C5 C40 C58 5(3) . . . . ?
C7 C5 C40 C58 -172.0(17) . . . . ?
C25 C5 C40 C66 -180(2) . . . . ?
C7 C5 C40 C66 4(3) . . . . ?
C18 C35 C41 C48 0(3) . . . . ?
C57 C35 C41 C48 178(2) . . . . ?
C9 C36 C43 C56 -4(3) . . . . ?
C30 C36 C43 C56 -179(2) . . . . ?
C28 N5 C44 C45 -114.9(16) . . . . ?
Y1 N5 C44 C45 64.5(14) . . . . ?
C28 N5 C44 C19 11(2) . . . . ?
Y1 N5 C44 C19 -169.9(12) . . . . ?
C63 C19 C44 N5 176.4(14) . . . . ?
C63 C19 C44 C45 -57.9(19) . . . . ?
N5 C44 C45 N6 -49.3(18) . . . . ?
C19 C44 C45 N6 -178.5(12) . . . . ?
N5 C44 C45 C27 -170.4(13) . . . . ?
C19 C44 C45 C27 60.4(17) . . . . ?
C20 N6 C45 C44 -179.7(14) . . . . ?
Y1 N6 C45 C44 10.0(16) . . . . ?
C20 N6 C45 C27 -57.2(18) . . . . ?
Y1 N6 C45 C27 132.4(11) . . . . ?
C52 C27 C45 C44 -58.2(19) . . . . ?
C52 C27 C45 N6 179.9(15) . . . . ?
C53 C33 C46 N3 -171.6(16) . . . . ?
C53 C33 C46 C71 -50(2) . . . . ?
C17 N3 C46 C33 -35(2) . . . . ?
Y2 N3 C46 C33 149.9(12) . . . . ?
C17 N3 C46 C71 -157.8(13) . . . . ?
Y2 N3 C46 C71 26.9(15) . . . . ?
C35 C41 C48 C62 -4(4) . . . . ?
C35 C41 C48 C60 -171(2) . . . . ?
Y2 O5 C49 N7 -179(2) . . . . ?
Y2 O5 C49 C31 -3(4) . . . . ?
C13 N7 C49 O5 176(2) . . . . ?
C13 N7 C49 C31 0(3) . . . . ?
C6 C31 C49 O5 -178(2) . . . . ?
C17 C31 C49 O5 -3(3) . . . . ?
C6 C31 C49 N7 -2(3) . . . . ?
C17 C31 C49 N7 173.0(18) . . . . ?
C25 C38 C51 C58 0(3) . . . . ?
C25 C38 C51 C61 -179(2) . . . . ?
C45 C27 C52 C63 55(2) . . . . ?
C46 C33 C53 C22 58(2) . . . . ?
C26 C22 C53 C33 -60(2) . . . . ?
C9 C16 C54 C56 0(3) . . . . ?
C39 C16 C54 C56 177(2) . . . . ?
C35 C18 C55 C62 -2(3) . . . . ?
C21 C18 C55 C62 176.7(17) . . . . ?
C35 C18 C55 C47 -173.3(19) . . . . ?
C21 C18 C55 C47 6(3) . . . . ?
C16 C54 C56 C43 1(4) . . . . ?
C16 C54 C56 C64 174(2) . . . . ?
C36 C43 C56 C54 1(4) . . . . ?
C36 C43 C56 C64 -172(2) . . . . ?
C38 C51 C58 C40 4(3) . . . . ?
C61 C51 C58 C40 -177(2) . . . . ?
C5 C40 C58 C51 -6(3) . . . . ?
C66 C40 C58 C51 178(2) . . . . ?
C18 C55 C62 C48 -2(3) . . . . ?
C47 C55 C62 C48 169.7(19) . . . . ?
C41 C48 C62 C55 5(3) . . . . ?
C60 C48 C62 C55 173(2) . . . . ?
C27 C52 C63 C19 -56(3) . . . . ?
C44 C19 C63 C52 57(2) . . . . ?
C29 N4 C71 C26 6.9(19) . . . . ?
Y2 N4 C71 C26 -173.1(11) . . . . ?
C29 N4 C71 C46 -121.3(14) . . . . ?
Y2 N4 C71 C46 58.7(12) . . . . ?
C22 C26 C71 N4 176.5(14) . . . . ?
C22 C26 C71 C46 -57.4(19) . . . . ?
C33 C46 C71 N4 178.2(12) . . . . ?
N3 C46 C71 N4 -55.8(15) . . . . ?
C33 C46 C71 C26 48.6(17) . . . . ?
N3 C46 C71 C26 174.6(12) . . . . ?
O6 S1 C72 F4 -71(2) . . . . ?
O13 S1 C72 F4 60(2) . . . . ?
O15 S1 C72 F4 176(2) . . . . ?
O6 S1 C72 F9 47(3) . . . . ?
O13 S1 C72 F9 178(2) . . . . ?
O15 S1 C72 F9 -66(2) . . . . ?
O6 S1 C72 F3 158(2) . . . . ?
O13 S1 C72 F3 -71(2) . . . . ?
O15 S1 C72 F3 45(2) . . . . ?
O17 S2 C73 F1 176(2) . . . . ?
O14 S2 C73 F1 54(2) . . . . ?
O16 S2 C73 F1 -66(2) . . . . ?
O17 S2 C73 F5 59(2) . . . . ?
O14 S2 C73 F5 -63(2) . . . . ?
O16 S2 C73 F5 178(2) . . . . ?
O17 S2 C73 F2 -66(2) . . . . ?
O14 S2 C73 F2 172(2) . . . . ?
O16 S2 C73 F2 53(2) . . . . ?
O18 S3 C74 F6 -57(2) . . . . ?
O20 S3 C74 F6 177(3) . . . . ?
O19 S3 C74 F6 59(2) . . . . ?
O18 S3 C74 F7 64(3) . . . . ?
O20 S3 C74 F7 -62(3) . . . . ?
O19 S3 C74 F7 180(3) . . . . ?
O18 S3 C74 F8 -176(2) . . . . ?
O20 S3 C74 F8 57(3) . . . . ?
O19 S3 C74 F8 -61(3) . . . . ?

loop_
_platon_squeeze_void_nr
_platon_squeeze_void_average_x
_platon_squeeze_void_average_y
_platon_squeeze_void_average_z
_platon_squeeze_void_volume
_platon_squeeze_void_count_electrons
_platon_squeeze_void_content
1 0.467 0.000 -0.238 1056 305 ' '
2 0.010 0.000 0.232 535 179 ' '
3 0.844 0.500 0.238 1055 299 ' '
4 0.060 0.500 0.768 535 187 ' '
